data_1520111
loop_
_publ_author_name
'Zhang, Dong-Bo'
'Yu, Dao-Geng'
'Sun, Meng'
'Zhu, Xu-Xin'
'Yao, Xiao-Jun'
'Zhou, Shuang-Yan'
'Chen, Jian-Jun'
'Gao, Kun'

_publ_section_title
;
 Ervatamines A-I, Anti-inflammatory Monoterpenoid Indole Alkaloids with
 Diverse Skeletons from Ervatamia hainanensis.
;
_journal_issue 6
_journal_name_full 'Journal of natural products'
_journal_page_first 1253
_journal_page_last 1261
_journal_paper_doi 10.1021/acs.jnatprod.5b00051
_journal_volume 78
_journal_year 2015
_chemical_absolute_configuration none
_chemical_formula_moiety 'C21 H26 N2 O4'
_chemical_formula_sum 'C21 H26 N2 O4'
_chemical_formula_weight 370.44
_chemical_name_systematic
;
 ?
;
_space_group_crystal_system monoclinic
_space_group_IT_number 4
_space_group_name_Hall 'P 2yb'
_space_group_name_H-M_alt 'P 1 21 1'
_symmetry_space_group_name_Hall 'P 2yb'
_symmetry_space_group_name_H-M 'P 1 21 1'
_atom_sites_solution_hydrogens geom
_atom_sites_solution_primary direct
_audit_creation_date 2014-01-15
_audit_creation_method
;
Olex2 1.2
(compiled 2013.12.10 svn.r2850 for OlexSys, GUI svn.r4736)
;
_cell_angle_alpha 90
_cell_angle_beta 90.6454(16)
_cell_angle_gamma 90
_cell_formula_units_Z 2
_cell_length_a 8.82965(14)
_cell_length_b 10.54451(18)
_cell_length_c 9.86508(16)
_cell_measurement_reflns_used 5656
_cell_measurement_temperature 295.8(2)
_cell_measurement_theta_max 70.6840
_cell_measurement_theta_min 4.1670
_cell_volume 918.42(3)
_computing_cell_refinement
;
CrysAlisPro, Agilent Technologies,
Version 1.171.36.28 (release 01-02-2013 CrysAlis171 .NET)
(compiled Feb  1 2013,16:14:44)
;
_computing_data_collection
;
CrysAlisPro, Agilent Technologies,
Version 1.171.36.28 (release 01-02-2013 CrysAlis171 .NET)
(compiled Feb  1 2013,16:14:44)
;
_computing_data_reduction
;
CrysAlisPro, Agilent Technologies,
Version 1.171.36.28 (release 01-02-2013 CrysAlis171 .NET)
(compiled Feb  1 2013,16:14:44)
;
_computing_molecular_graphics 'Olex2 (Dolomanov et al., 2009)'
_computing_publication_material 'Olex2 (Dolomanov et al., 2009)'
_computing_structure_refinement 'ShelXL (Sheldrick, 2008)'
_computing_structure_solution 'ShelXS (Sheldrick, 2008)'
_diffrn_ambient_temperature 295.8(2)
_diffrn_detector_area_resol_mean 16.0733
_diffrn_measured_fraction_theta_full 0.993
_diffrn_measured_fraction_theta_max 0.989
_diffrn_measurement_device_type 'SuperNova, Dual, Cu at zero, Eos'
_diffrn_measurement_method '\w scans'
_diffrn_orient_matrix_UB_11 0.0015691000
_diffrn_orient_matrix_UB_12 0.1051958000
_diffrn_orient_matrix_UB_13 0.1083952000
_diffrn_orient_matrix_UB_21 -0.0999527000
_diffrn_orient_matrix_UB_22 -0.0825610000
_diffrn_orient_matrix_UB_23 0.0917267000
_diffrn_orient_matrix_UB_31 0.1429587000
_diffrn_orient_matrix_UB_32 -0.0589324000
_diffrn_orient_matrix_UB_33 0.0650193000
_diffrn_radiation_monochromator mirror
_diffrn_radiation_type CuK\a
_diffrn_radiation_wavelength 1.54184
_diffrn_reflns_av_R_equivalents 0.0590
_diffrn_reflns_av_unetI/netI 0.0442
_diffrn_reflns_laue_measured_fraction_full 0.993
_diffrn_reflns_laue_measured_fraction_max 0.989
_diffrn_reflns_limit_h_max 10
_diffrn_reflns_limit_h_min -8
_diffrn_reflns_limit_k_max 12
_diffrn_reflns_limit_k_min -12
_diffrn_reflns_limit_l_max 12
_diffrn_reflns_limit_l_min -12
_diffrn_reflns_number 6779
_diffrn_reflns_point_group_measured_fraction_full 0.983
_diffrn_reflns_point_group_measured_fraction_max 0.972
_diffrn_reflns_theta_full 67.684
_diffrn_reflns_theta_max 70.687
_diffrn_reflns_theta_min 6.539
_diffrn_source 'SuperNova (Cu) X-ray Source'
_exptl_absorpt_coefficient_mu 0.755
_exptl_absorpt_correction_T_max 1.00000
_exptl_absorpt_correction_T_min 0.85253
_exptl_absorpt_correction_type multi-scan
_exptl_absorpt_process_details
;
CrysAlisPro, Agilent Technologies,
Version 1.171.36.28 (release 01-02-2013 CrysAlis171 .NET)
(compiled Feb  1 2013,16:14:44)
Empirical absorption correction using spherical harmonics,
 implemented in SCALE3 ABSPACK scaling algorithm.
;
_exptl_crystal_colour 'clear light colourless'
_exptl_crystal_density_diffrn 1.340
_exptl_crystal_description block
_exptl_crystal_F_000 396
_exptl_crystal_size_max 0.42
_exptl_crystal_size_mid 0.39
_exptl_crystal_size_min 0.37
_refine_diff_density_max 0.479
_refine_diff_density_min -0.282
_refine_diff_density_rms 0.063
_refine_ls_abs_structure_details
;
 Flack x determined using 1540 quotients [(I+)-(I-)]/[(I+)+(I-)]
 (Parsons and Flack (2004), Acta Cryst. A60, s61).
;
_refine_ls_abs_structure_Flack -0.1(3)
_refine_ls_extinction_coef 0.045(9)
_refine_ls_extinction_expression Fc^*^=kFc[1+0.001xFc^2^\l^3^/sin(2\q)]^-1/4^
_refine_ls_extinction_method SHELXL
_refine_ls_goodness_of_fit_ref 1.039
_refine_ls_hydrogen_treatment mixed
_refine_ls_matrix_type full
_refine_ls_number_parameters 248
_refine_ls_number_reflns 3419
_refine_ls_number_restraints 1
_refine_ls_restrained_S_all 1.039
_refine_ls_R_factor_all 0.0583
_refine_ls_R_factor_gt 0.0578
_refine_ls_shift/su_max 0.000
_refine_ls_shift/su_mean 0.000
_refine_ls_structure_factor_coef Fsqd
_refine_ls_weighting_details
;
 w=1/[\s^2^(Fo^2^)+(0.1271P)^2^+0.0738P]
 where P=(Fo^2^+2Fc^2^)/3
;
_refine_ls_weighting_scheme calc
_refine_ls_wR_factor_gt 0.1514
_refine_ls_wR_factor_ref 0.1524
_reflns_Friedel_coverage 0.857
_reflns_friedel_fraction_full 0.972
_reflns_friedel_fraction_max 0.953
_reflns_number_gt 3364
_reflns_number_total 3419
_reflns_threshold_expression 'I > 2\s(I)'
_cod_data_source_file np5b00051_si_003.cif
_cod_data_source_block 0109
_cod_depositor_comments 'Adding full bibliography for 1520111--1520112.cif.'
_cod_database_code 1520111
_shelxl_version_number 2013-2
_chemical_oxdiff_formula 'C H O'
_shelx_space_group_comment
;
The symmetry employed for this shelxl refinement is uniquely defined
by the following loop, which should always be used as a source of
symmetry information in preference to the above space-group names.
They are only intended as comments.
;
_reflns_odcompleteness_completeness 92.95
_reflns_odcompleteness_iscentric 1
_reflns_odcompleteness_theta 74.33
_olex2_refinement_description
;
1. Fixed Uiso
 At 1.2 times of:
  All C(H) groups, All C(H,H) groups, All N(H) groups
 At 1.5 times of:
  All C(H,H,H) groups, All O(H) groups
2.a Ternary CH refined with riding coordinates:
 C14(H14), C19(H19), C20(H20), C21(H21)
2.b Secondary CH2 refined with riding coordinates:
 C3(H3A,H3B), C5(H5A,H5B), C6(H6A,H6B), C15(H15A,H15B), C17(H17A,H17B)
2.c Aromatic/amide H refined with riding coordinates:
 N1(H1), C9(H9), C10(H10), C11(H11), C12(H12)
2.d Idealised Me refined as rotating group:
 C18(H18A,H18B,H18C), C23(H23A,H23B,H23C)
2.e Idealised tetrahedral OH refined as rotating group:
 O2(H2)
;

loop_
_space_group_symop_operation_xyz
'x, y, z'
'-x, y+1/2, -z'

loop_
_atom_site_label
_atom_site_type_symbol
_atom_site_fract_x
_atom_site_fract_y
_atom_site_fract_z
_atom_site_U_iso_or_equiv
_atom_site_adp_type
_atom_site_occupancy
_atom_site_site_symmetry_order
_atom_site_calc_flag
_atom_site_refinement_flags_posn
O1 O -0.7226(3) -0.0293(2) -0.7770(3) 0.0418(6) Uani 1 1 d .
O2 O -0.2440(3) -0.1075(2) -0.4393(2) 0.0440(6) Uani 1 1 d .
H2 H -0.1796 -0.0851 -0.3838 0.066 Uiso 1 1 calc GR
O3 O -0.4173(3) -0.0768(2) -0.9558(2) 0.0430(6) Uani 1 1 d .
O4 O -0.4179(4) -0.2727(2) -1.0402(2) 0.0523(7) Uani 1 1 d .
N1 N -0.7174(3) -0.3366(2) -0.9192(3) 0.0344(6) Uani 1 1 d .
H1 H -0.7025 -0.4171 -0.9235 0.041 Uiso 1 1 calc R
N4 N -0.4783(3) -0.2315(2) -0.5588(2) 0.0301(6) Uani 1 1 d .
C2 C -0.6587(3) -0.2547(3) -0.8113(3) 0.0291(6) Uani 1 1 d .
C3 C -0.4151(4) -0.3621(3) -0.5413(3) 0.0360(7) Uani 1 1 d .
H3A H -0.4971 -0.4229 -0.5352 0.043 Uiso 1 1 calc R
H3B H -0.3558 -0.3664 -0.4581 0.043 Uiso 1 1 calc R
C5 C -0.6444(3) -0.2274(3) -0.5534(3) 0.0357(7) Uani 1 1 d .
H5A H -0.6776 -0.1397 -0.5546 0.043 Uiso 1 1 calc R
H5B H -0.6774 -0.2651 -0.4690 0.043 Uiso 1 1 calc R
C6 C -0.7186(3) -0.2984(3) -0.6729(3) 0.0341(7) Uani 1 1 d .
H6A H -0.8272 -0.2852 -0.6708 0.041 Uiso 1 1 calc R
H6B H -0.6998 -0.3885 -0.6626 0.041 Uiso 1 1 calc R
C7 C -0.7322(3) -0.1245(3) -0.8463(3) 0.0302(6) Uani 1 1 d .
C8 C -0.8182(3) -0.1425(3) -0.9716(3) 0.0354(6) Uani 1 1 d .
C9 C -0.9071(4) -0.0581(4) -1.0466(4) 0.0454(8) Uani 1 1 d .
H9 H -0.9206 0.0251 -1.0180 0.054 Uiso 1 1 calc R
C10 C -0.9746(4) -0.1017(5) -1.1645(4) 0.0575(10) Uani 1 1 d .
H10 H -1.0364 -0.0479 -1.2153 0.069 Uiso 1 1 calc R
C11 C -0.9507(5) -0.2251(5) -1.2075(4) 0.0593(11) Uani 1 1 d .
H11 H -0.9943 -0.2513 -1.2891 0.071 Uiso 1 1 calc R
C12 C -0.8647(4) -0.3109(4) -1.1338(4) 0.0463(8) Uani 1 1 d .
H12 H -0.8510 -0.3936 -1.1640 0.056 Uiso 1 1 calc R
C13 C -0.7988(3) -0.2688(3) -1.0120(3) 0.0346(6) Uani 1 1 d .
C14 C -0.3159(3) -0.3942(3) -0.6612(3) 0.0325(6) Uani 1 1 d .
H14 H -0.2746 -0.4799 -0.6501 0.039 Uiso 1 1 calc R
C15 C -0.1866(3) -0.2985(3) -0.6652(3) 0.0342(7) Uani 1 1 d .
H15A H -0.1208 -0.3176 -0.7406 0.041 Uiso 1 1 calc R
H15B H -0.1271 -0.3040 -0.5821 0.041 Uiso 1 1 calc R
C16 C -0.4798(3) -0.2516(2) -0.8092(3) 0.0250(6) Uani 1 1 d .
C17 C -0.4115(3) -0.3877(2) -0.7913(3) 0.0295(6) Uani 1 1 d .
H17A H -0.4927 -0.4495 -0.7872 0.035 Uiso 1 1 calc R
H17B H -0.3491 -0.4081 -0.8686 0.035 Uiso 1 1 calc R
C18 C -0.0300(4) -0.0479(4) -0.5679(4) 0.0460(8) Uani 1 1 d .
H18A H -0.0047 0.0128 -0.4988 0.069 Uiso 1 1 calc GR
H18B H 0.0022 -0.0167 -0.6543 0.069 Uiso 1 1 calc GR
H18C H 0.0202 -0.1267 -0.5485 0.069 Uiso 1 1 calc GR
C19 C -0.1999(3) -0.0687(3) -0.5710(3) 0.0314(6) Uani 1 1 d .
H19 H -0.2484 0.0130 -0.5904 0.038 Uiso 1 1 calc R
C20 C -0.2514(3) -0.1634(2) -0.6811(3) 0.0261(6) Uani 1 1 d .
H20 H -0.2181 -0.1304 -0.7687 0.031 Uiso 1 1 calc R
C21 C -0.4257(3) -0.1719(2) -0.6859(3) 0.0237(6) Uani 1 1 d .
H21 H -0.4681 -0.0863 -0.6931 0.028 Uiso 1 1 calc R
C22 C -0.4325(3) -0.1880(3) -0.9414(3) 0.0275(6) Uani 1 1 d .
C23 C -0.3858(7) -0.2246(5) -1.1731(3) 0.0704(15) Uani 1 1 d .
H23A H -0.3569 -0.2934 -1.2311 0.106 Uiso 1 1 calc GR
H23B H -0.3046 -0.1643 -1.1673 0.106 Uiso 1 1 calc GR
H23C H -0.4746 -0.1841 -1.2099 0.106 Uiso 1 1 calc GR

loop_
_atom_site_aniso_label
_atom_site_aniso_U_11
_atom_site_aniso_U_22
_atom_site_aniso_U_33
_atom_site_aniso_U_23
_atom_site_aniso_U_13
_atom_site_aniso_U_12
O1 0.0454(12) 0.0271(11) 0.0528(13) -0.0071(10) -0.0034(9) 0.0042(9)
O2 0.0532(13) 0.0511(14) 0.0275(10) -0.0083(9) -0.0055(9) -0.0077(11)
O3 0.0651(15) 0.0294(12) 0.0345(11) 0.0064(8) 0.0005(10) -0.0037(10)
O4 0.099(2) 0.0319(12) 0.0264(11) -0.0032(9) 0.0116(11) 0.0042(12)
N1 0.0369(12) 0.0237(11) 0.0425(13) -0.0061(10) -0.0116(10) 0.0003(9)
N4 0.0348(12) 0.0316(12) 0.0241(11) 0.0016(9) 0.0012(9) -0.0021(9)
C2 0.0316(13) 0.0227(13) 0.0328(14) -0.0025(10) -0.0028(10) -0.0014(10)
C3 0.0485(16) 0.0328(16) 0.0267(13) 0.0062(10) -0.0025(11) -0.0009(12)
C5 0.0368(14) 0.0391(15) 0.0313(13) -0.0013(12) 0.0073(11) -0.0041(12)
C6 0.0297(13) 0.0327(15) 0.0401(15) 0.0019(11) 0.0027(11) -0.0062(10)
C7 0.0258(11) 0.0249(13) 0.0398(14) -0.0007(11) 0.0013(10) 0.0000(10)
C8 0.0297(12) 0.0345(15) 0.0418(15) 0.0025(12) -0.0019(11) 0.0016(11)
C9 0.0376(15) 0.0443(18) 0.0540(19) 0.0077(15) -0.0062(13) 0.0026(13)
C10 0.0507(18) 0.062(2) 0.059(2) 0.0175(18) -0.0209(16) 0.0007(18)
C11 0.062(2) 0.069(3) 0.0470(19) 0.0095(19) -0.0231(17) -0.012(2)
C12 0.0502(18) 0.048(2) 0.0401(16) -0.0077(14) -0.0112(14) -0.0052(14)
C13 0.0294(12) 0.0356(15) 0.0385(15) -0.0008(12) -0.0052(11) -0.0046(11)
C14 0.0411(14) 0.0244(12) 0.0318(14) 0.0022(11) -0.0064(11) 0.0039(11)
C15 0.0317(13) 0.0306(15) 0.0401(15) -0.0037(11) -0.0066(11) 0.0053(11)
C16 0.0291(12) 0.0199(12) 0.0259(12) -0.0020(9) -0.0015(9) 0.0012(9)
C17 0.0361(12) 0.0214(12) 0.0308(12) -0.0015(10) -0.0060(10) 0.0042(10)
C18 0.0344(15) 0.0489(19) 0.0545(19) -0.0084(15) -0.0081(12) -0.0085(14)
C19 0.0317(13) 0.0289(13) 0.0334(13) -0.0035(11) -0.0063(10) -0.0013(10)
C20 0.0252(12) 0.0264(13) 0.0267(12) -0.0023(10) -0.0010(9) 0.0015(9)
C21 0.0252(12) 0.0219(12) 0.0240(12) -0.0007(8) -0.0030(9) -0.0005(9)
C22 0.0287(12) 0.0259(13) 0.0280(13) -0.0017(10) -0.0021(10) 0.0006(10)
C23 0.134(4) 0.051(2) 0.0267(17) 0.0057(16) 0.019(2) 0.016(3)

loop_
_atom_type_symbol
_atom_type_description
_atom_type_scat_dispersion_real
_atom_type_scat_dispersion_imag
_atom_type_scat_source
C C 0.0181 0.0091 'International Tables Vol C Tables 4.2.6.8 and 6.1.1.4'
H H 0.0000 0.0000 'International Tables Vol C Tables 4.2.6.8 and 6.1.1.4'
O O 0.0492 0.0322 'International Tables Vol C Tables 4.2.6.8 and 6.1.1.4'
N N 0.0311 0.0180 'International Tables Vol C Tables 4.2.6.8 and 6.1.1.4'

loop_
_geom_angle_atom_site_label_1
_geom_angle_atom_site_label_2
_geom_angle_atom_site_label_3
_geom_angle
C19 O2 H2 109.5
C22 O4 C23 117.0(3)
C2 N1 H1 124.5
C13 N1 H1 124.5
C13 N1 C2 111.1(2)
C5 N4 C3 113.3(2)
C5 N4 C21 109.9(2)
C21 N4 C3 111.6(2)
N1 C2 C6 110.2(2)
N1 C2 C7 102.5(2)
N1 C2 C16 111.6(2)
C6 C2 C7 108.3(2)
C6 C2 C16 110.3(2)
C7 C2 C16 113.6(2)
N4 C3 H3A 109.8
N4 C3 H3B 109.8
N4 C3 C14 109.5(2)
H3A C3 H3B 108.2
C14 C3 H3A 109.8
C14 C3 H3B 109.8
N4 C5 H5A 109.2
N4 C5 H5B 109.2
N4 C5 C6 112.0(2)
H5A C5 H5B 107.9
C6 C5 H5A 109.2
C6 C5 H5B 109.2
C2 C6 H6A 109.0
C2 C6 H6B 109.0
C5 C6 C2 112.8(2)
C5 C6 H6A 109.0
C5 C6 H6B 109.0
H6A C6 H6B 107.8
O1 C7 C2 125.2(3)
O1 C7 C8 128.1(3)
C8 C7 C2 106.6(2)
C9 C8 C7 130.8(3)
C9 C8 C13 121.7(3)
C13 C8 C7 107.5(3)
C8 C9 H9 121.0
C10 C9 C8 118.1(4)
C10 C9 H9 121.0
C9 C10 H10 119.8
C9 C10 C11 120.4(4)
C11 C10 H10 119.8
C10 C11 H11 118.7
C12 C11 C10 122.5(4)
C12 C11 H11 118.7
C11 C12 H12 121.2
C11 C12 C13 117.7(4)
C13 C12 H12 121.2
N1 C13 C8 111.9(3)
N1 C13 C12 128.4(3)
C12 C13 C8 119.6(3)
C3 C14 H14 109.6
C3 C14 C15 108.1(2)
C3 C14 C17 109.0(2)
C15 C14 H14 109.6
C15 C14 C17 110.8(2)
C17 C14 H14 109.6
C14 C15 H15A 109.7
C14 C15 H15B 109.7
C14 C15 C20 109.7(2)
H15A C15 H15B 108.2
C20 C15 H15A 109.7
C20 C15 H15B 109.7
C17 C16 C2 111.5(2)
C21 C16 C2 108.7(2)
C21 C16 C17 107.1(2)
C22 C16 C2 106.3(2)
C22 C16 C17 112.9(2)
C22 C16 C21 110.3(2)
C14 C17 C16 110.1(2)
C14 C17 H17A 109.6
C14 C17 H17B 109.6
C16 C17 H17A 109.6
C16 C17 H17B 109.6
H17A C17 H17B 108.2
H18A C18 H18B 109.5
H18A C18 H18C 109.5
H18B C18 H18C 109.5
C19 C18 H18A 109.5
C19 C18 H18B 109.5
C19 C18 H18C 109.5
O2 C19 C18 107.7(2)
O2 C19 H19 107.9
O2 C19 C20 112.1(2)
C18 C19 H19 107.9
C18 C19 C20 113.1(2)
C20 C19 H19 107.9
C15 C20 H20 107.6
C19 C20 C15 114.9(2)
C19 C20 H20 107.6
C19 C20 C21 110.3(2)
C21 C20 C15 108.5(2)
C21 C20 H20 107.6
N4 C21 C16 109.72(19)
N4 C21 C20 108.8(2)
N4 C21 H21 109.2
C16 C21 H21 109.2
C20 C21 C16 110.8(2)
C20 C21 H21 109.2
O3 C22 O4 124.2(3)
O3 C22 C16 124.5(3)
O4 C22 C16 111.2(2)
O4 C23 H23A 109.5
O4 C23 H23B 109.5
O4 C23 H23C 109.5
H23A C23 H23B 109.5
H23A C23 H23C 109.5
H23B C23 H23C 109.5

loop_
_geom_bond_atom_site_label_1
_geom_bond_atom_site_label_2
_geom_bond_distance
O1 C7 1.216(4)
O2 H2 0.8200
O2 C19 1.421(3)
O3 C22 1.189(4)
O4 C22 1.329(4)
O4 C23 1.437(4)
N1 H1 0.8600
N1 C2 1.462(3)
N1 C13 1.361(4)
N4 C3 1.494(4)
N4 C5 1.469(4)
N4 C21 1.482(3)
C2 C6 1.540(4)
C2 C7 1.556(4)
C2 C16 1.580(3)
C3 H3A 0.9700
C3 H3B 0.9700
C3 C14 1.518(4)
C5 H5A 0.9700
C5 H5B 0.9700
C5 C6 1.537(4)
C6 H6A 0.9700
C6 H6B 0.9700
C7 C8 1.456(4)
C8 C9 1.393(4)
C8 C13 1.401(5)
C9 H9 0.9300
C9 C10 1.379(6)
C10 H10 0.9300
C10 C11 1.386(8)
C11 H11 0.9300
C11 C12 1.383(6)
C12 H12 0.9300
C12 C13 1.401(4)
C14 H14 0.9800
C14 C15 1.524(4)
C14 C17 1.530(3)
C15 H15A 0.9700
C15 H15B 0.9700
C15 C20 1.543(4)
C16 C17 1.566(3)
C16 C21 1.549(3)
C16 C22 1.529(4)
C17 H17A 0.9700
C17 H17B 0.9700
C18 H18A 0.9600
C18 H18B 0.9600
C18 H18C 0.9600
C18 C19 1.516(4)
C19 H19 0.9800
C19 C20 1.540(4)
C20 H20 0.9800
C20 C21 1.542(3)
C21 H21 0.9800
C23 H23A 0.9600
C23 H23B 0.9600
C23 H23C 0.9600

loop_
_geom_torsion_atom_site_label_1
_geom_torsion_atom_site_label_2
_geom_torsion_atom_site_label_3
_geom_torsion_atom_site_label_4
_geom_torsion
O1 C7 C8 C9 1.8(5)
O1 C7 C8 C13 -178.0(3)
O2 C19 C20 C15 -60.6(3)
O2 C19 C20 C21 62.4(3)
N1 C2 C6 C5 172.3(2)
N1 C2 C7 O1 174.6(3)
N1 C2 C7 C8 -2.6(3)
N1 C2 C16 C17 -57.7(3)
N1 C2 C16 C21 -175.5(2)
N1 C2 C16 C22 65.7(3)
N4 C3 C14 C15 60.8(3)
N4 C3 C14 C17 -59.8(3)
N4 C5 C6 C2 -52.4(3)
C2 N1 C13 C8 -6.5(3)
C2 N1 C13 C12 175.5(3)
C2 C7 C8 C9 179.0(3)
C2 C7 C8 C13 -0.9(3)
C2 C16 C17 C14 -119.2(2)
C2 C16 C21 N4 61.2(3)
C2 C16 C21 C20 -178.68(19)
C2 C16 C22 O3 88.1(3)
C2 C16 C22 O4 -88.8(3)
C3 N4 C5 C6 -65.6(3)
C3 N4 C21 C16 61.2(3)
C3 N4 C21 C20 -60.1(3)
C3 C14 C15 C20 -60.0(3)
C3 C14 C17 C16 59.3(3)
C5 N4 C3 C14 124.3(2)
C5 N4 C21 C16 -65.3(3)
C5 N4 C21 C20 173.4(2)
C6 C2 C7 O1 58.1(3)
C6 C2 C7 C8 -119.1(2)
C6 C2 C16 C17 65.2(3)
C6 C2 C16 C21 -52.6(3)
C6 C2 C16 C22 -171.4(2)
C7 C2 C6 C5 -76.3(3)
C7 C2 C16 C17 -173.0(2)
C7 C2 C16 C21 69.2(3)
C7 C2 C16 C22 -49.6(3)
C7 C8 C9 C10 179.0(3)
C7 C8 C13 N1 4.5(3)
C7 C8 C13 C12 -177.3(3)
C8 C9 C10 C11 -1.5(6)
C9 C8 C13 N1 -175.4(3)
C9 C8 C13 C12 2.8(5)
C9 C10 C11 C12 2.5(7)
C10 C11 C12 C13 -0.7(6)
C11 C12 C13 N1 176.0(4)
C11 C12 C13 C8 -1.8(5)
C13 N1 C2 C6 120.6(3)
C13 N1 C2 C7 5.5(3)
C13 N1 C2 C16 -116.4(3)
C13 C8 C9 C10 -1.1(5)
C14 C15 C20 C19 124.6(2)
C14 C15 C20 C21 0.7(3)
C15 C14 C17 C16 -59.6(3)
C15 C20 C21 N4 59.1(3)
C15 C20 C21 C16 -61.5(3)
C16 C2 C6 C5 48.6(3)
C16 C2 C7 O1 -64.8(3)
C16 C2 C7 C8 117.9(2)
C17 C14 C15 C20 59.5(3)
C17 C16 C21 N4 -59.3(3)
C17 C16 C21 C20 60.7(2)
C17 C16 C22 O3 -149.4(3)
C17 C16 C22 O4 33.7(3)
C18 C19 C20 C15 61.4(3)
C18 C19 C20 C21 -175.6(2)
C19 C20 C21 N4 -67.5(3)
C19 C20 C21 C16 171.8(2)
C21 N4 C3 C14 -0.4(3)
C21 N4 C5 C6 60.0(3)
C21 C16 C17 C14 -0.4(3)
C21 C16 C22 O3 -29.6(4)
C21 C16 C22 O4 153.5(2)
C22 C16 C17 C14 121.2(2)
C22 C16 C21 N4 177.4(2)
C22 C16 C21 C20 -62.5(3)
C23 O4 C22 O3 -1.8(5)
C23 O4 C22 C16 175.1(4)
